data_4070772
loop_
_publ_author_name
'Kelly III, Roy A.'
'Clavier, Herv\'e'
'Giudice, Simona'
'Scott, Natalie M.'
'Stevens, Edwin D.'
'Bordner, Jon'
'Samardjiev, Ivan'
'Hoff, Carl D.'
'Cavallo, Luigi'
'Nolan, Steven P.'

_publ_section_title
;
 Determination of N-Heterocyclic Carbene (NHC) Steric and Electronic
 Parameters using the [(NHC)Ir(CO)2Cl] System
;
_journal_issue 2
_journal_name_full Organometallics
_journal_page_first 202
_journal_paper_doi 10.1021/om701001g
_journal_volume 27
_journal_year 2008
_chemical_formula_sum 'C32.5 H46.5 Cl4 Ir N2'
_chemical_formula_weight 799.22
_chemical_name_common '[Ir(IAd)(COD)Cl]'
_chemical_name_systematic
; 
 ? 
;
_space_group_IT_number 4
_symmetry_cell_setting monoclinic
_symmetry_space_group_name_Hall 'P 2yb'
_symmetry_space_group_name_H-M 'P 1 21 1'
_atom_sites_solution_hydrogens geom
_atom_sites_solution_primary direct
_atom_sites_solution_secondary difmap
_audit_creation_method SHELXL-97
_cell_angle_alpha 90.00
_cell_angle_beta 91.6120(10)
_cell_angle_gamma 90.00
_cell_formula_units_Z 8
_cell_length_a 12.4944(4)
_cell_length_b 24.3224(8)
_cell_length_c 20.9102(7)
_cell_measurement_reflns_used 47993
_cell_measurement_temperature 396(2)
_cell_measurement_theta_max 30.517
_cell_measurement_theta_min 2.055
_cell_volume 6352.0(4)
_computing_cell_refinement 'Bruker SMART'
_computing_data_collection 'Bruker SMART'
_computing_data_reduction 'Bruker SAINT'
_computing_molecular_graphics 'Bruker SHELXTL'
_computing_publication_material 'Bruker SHELXTL'
_computing_structure_refinement 'SHELXL-97 (Sheldrick, 1997)'
_computing_structure_solution 'SHELXS-97 (Sheldrick, 1990)'
_diffrn_ambient_temperature 396(2)
_diffrn_measured_fraction_theta_full 0.999
_diffrn_measured_fraction_theta_max 0.999
_diffrn_measurement_device_type 'CCD area detector'
_diffrn_measurement_method 'phi and omega scans'
_diffrn_radiation_monochromator graphite
_diffrn_radiation_source 'fine-focus sealed tube'
_diffrn_radiation_type MoK\a
_diffrn_radiation_wavelength 0.71073
_diffrn_reflns_av_R_equivalents 0.0381
_diffrn_reflns_av_sigmaI/netI 0.0431
_diffrn_reflns_limit_h_max 12
_diffrn_reflns_limit_h_min -12
_diffrn_reflns_limit_k_max 23
_diffrn_reflns_limit_k_min -23
_diffrn_reflns_limit_l_max 20
_diffrn_reflns_limit_l_min -20
_diffrn_reflns_number 36907
_diffrn_reflns_theta_full 20.00
_diffrn_reflns_theta_max 20.00
_diffrn_reflns_theta_min 0.97
_exptl_absorpt_coefficient_mu 4.566
_exptl_absorpt_correction_T_max 1.000000
_exptl_absorpt_correction_T_min 0.548723
_exptl_absorpt_correction_type empirical
_exptl_crystal_colour yellow
_exptl_crystal_density_diffrn 1.671
_exptl_crystal_density_meas 0
_exptl_crystal_density_method 'not measured'
_exptl_crystal_description Prism
_exptl_crystal_F_000 3204
_exptl_crystal_size_max 0.6
_exptl_crystal_size_mid 0.6
_exptl_crystal_size_min 0.5
_refine_diff_density_max 1.159
_refine_diff_density_min -0.665
_refine_diff_density_rms 0.093
_refine_ls_abs_structure_details 'Flack H D (1983), Acta Cryst. A39, 876-881'
_refine_ls_abs_structure_Flack 0.094(6)
_refine_ls_extinction_coef 0.00034(3)
_refine_ls_extinction_expression Fc^*^=kFc[1+0.001xFc^2^\l^3^/sin(2\q)]^-1/4^
_refine_ls_extinction_method SHELXL
_refine_ls_goodness_of_fit_ref 0.915
_refine_ls_hydrogen_treatment mixed
_refine_ls_matrix_type full
_refine_ls_number_parameters 1424
_refine_ls_number_reflns 11650
_refine_ls_number_restraints 1489
_refine_ls_restrained_S_all 0.878
_refine_ls_R_factor_all 0.0315
_refine_ls_R_factor_gt 0.0298
_refine_ls_shift/su_max 0.062
_refine_ls_shift/su_mean 0.003
_refine_ls_structure_factor_coef Fsqd
_refine_ls_weighting_details 'calc w=1/[\s^2^(Fo^2^)+(0.0369P)^2^+50.8114P] where P=(Fo^2^+2Fc^2^)/3'
_refine_ls_weighting_scheme calc
_refine_ls_wR_factor_gt 0.0763
_refine_ls_wR_factor_ref 0.0779
_reflns_number_gt 11252
_reflns_number_total 11650
_reflns_threshold_expression >2sigma(I)
_cod_data_source_file om701001g-file003.cif
_cod_data_source_block c:\docume~1\owner\mydocu~1\natsdo~1\neworl~1\nol215~1\nol215m
_cod_depositor_comments
;
The following automatic conversions were performed:

'_symmetry_cell_setting' value 'Monoclinic' changed to 'monoclinic'
according to /home/saulius/struct/CIF-dictionaries/cif_core.dic
dictionary named 'cif_core.dic' version 2.4.1 from 2010-06-29.

Automatic conversion script
Id: cif_fix_values 1715 2011-07-08 13:25:40Z adriana 
;
_cod_original_sg_symbol_H-M P(2)1
_cod_database_code 4070772

loop_
_symmetry_equiv_pos_as_xyz
'x, y, z'
'-x, y+1/2, -z'

loop_
_atom_site_label
_atom_site_type_symbol
_atom_site_fract_x
_atom_site_fract_y
_atom_site_fract_z
_atom_site_U_iso_or_equiv
_atom_site_adp_type
_atom_site_occupancy
_atom_site_symmetry_multiplicity
_atom_site_calc_flag
_atom_site_refinement_flags
Ir1 Ir 0.14971(3) 0.376937(17) 0.809544(16) 0.01422(12) Uani 1 1 d U
Cl1 Cl 0.1960(2) 0.43504(11) 0.89849(12) 0.0254(6) Uani 1 1 d U
N1 N 0.3436(6) 0.3004(3) 0.8358(4) 0.0164(16) Uani 1 1 d U
C1 C 0.2417(8) 0.3145(4) 0.8492(4) 0.0154(19) Uani 1 1 d U
Ir2 Ir 0.61471(3) 0.375398(17) 0.324079(16) 0.01560(12) Uani 1 1 d U
Cl2 Cl 0.6809(2) 0.43379(11) 0.40874(13) 0.0257(6) Uani 1 1 d U
N2 N 0.2044(6) 0.2718(3) 0.8865(4) 0.0171(16) Uani 1 1 d U
C2 C 0.3687(8) 0.2505(4) 0.8647(5) 0.019(2) Uani 1 1 d U
H2 H 0.4339 0.2323 0.8624 0.023 Uiso 1 1 calc R
Ir3 Ir -0.17130(3) 0.126599(18) 0.645266(17) 0.02018(13) Uani 1 1 d U
Cl3 Cl -0.1350(2) 0.18719(12) 0.55908(13) 0.0365(8) Uani 1 1 d U
N3 N 0.8022(6) 0.2945(3) 0.3568(4) 0.0184(17) Uani 1 1 d U
C3 C 0.2861(8) 0.2336(4) 0.8955(5) 0.021(2) Uani 1 1 d U
H3 H 0.2822 0.2014 0.9194 0.025 Uiso 1 1 calc R
Ir4 Ir 0.33203(3) 0.123996(15) 0.136661(16) 0.01359(12) Uani 1 1 d U
Cl4 Cl 0.36713(19) 0.18457(10) 0.04995(12) 0.0205(6) Uani 1 1 d U
N4 N 0.6604(6) 0.2715(3) 0.4076(4) 0.0170(17) Uani 1 1 d U
C4 C 0.4297(8) 0.3307(4) 0.8015(5) 0.0160(18) Uani 1 1 d U
Cl5 Cl 0.7476(3) 0.35496(15) 0.58797(16) 0.0626(10) Uani 1 1 d U
N5 N 0.0264(6) 0.0547(3) 0.6125(4) 0.0227(18) Uani 1 1 d U
C5 C 0.3975(8) 0.3896(4) 0.7838(5) 0.017(2) Uani 1 1 d U
H5A H 0.3826 0.4101 0.8223 0.021 Uiso 1 1 calc R
H5B H 0.3330 0.3891 0.7568 0.021 Uiso 1 1 calc R
Cl6 Cl 0.9584(3) 0.35898(19) 0.53341(16) 0.0792(14) Uani 1 1 d U
N6 N -0.1167(6) 0.0266(4) 0.5599(4) 0.0229(18) Uani 1 1 d U
C6 C 0.4888(8) 0.4177(4) 0.7479(5) 0.022(2) Uani 1 1 d U
H6 H 0.4670 0.4551 0.7359 0.027 Uiso 1 1 calc R
Cl7 Cl 0.2833(3) 0.06420(15) 0.45118(18) 0.0637(10) Uani 1 1 d U
N7 N 0.5255(6) 0.0503(3) 0.1030(4) 0.0139(15) Uani 1 1 d U
C7 C 0.5120(8) 0.3850(4) 0.6877(5) 0.026(2) Uani 1 1 d U
H7A H 0.4481 0.3832 0.6604 0.032 Uiso 1 1 calc R
H7B H 0.5676 0.4032 0.6641 0.032 Uiso 1 1 calc R
N8 N 0.3804(6) 0.0216(3) 0.0542(3) 0.0136(16) Uani 1 1 d U
C8 C 0.5476(8) 0.3278(4) 0.7052(5) 0.021(2) Uani 1 1 d U
H8 H 0.5641 0.3073 0.6663 0.025 Uiso 1 1 calc R
Cl9 Cl 0.1001(3) 0.18027(15) 0.4332(2) 0.0686(12) Uani 1 1 d U
C9 C 0.4560(8) 0.2990(4) 0.7397(5) 0.022(2) Uani 1 1 d U
H9A H 0.3929 0.2975 0.7116 0.026 Uiso 1 1 calc R
H9B H 0.4768 0.2616 0.7503 0.026 Uiso 1 1 calc R
Cl10 Cl -0.0346(4) 0.10753(18) 0.35872(17) 0.0822(14) Uani 1 1 d U
C10 C 0.5317(8) 0.3337(4) 0.8454(5) 0.023(2) Uani 1 1 d U
H10A H 0.5167 0.3546 0.8836 0.028 Uiso 1 1 calc R
H10B H 0.5534 0.2970 0.8583 0.028 Uiso 1 1 calc R
Cl11 Cl 0.6257(2) 0.17134(13) -0.06701(14) 0.0394(8) Uani 1 1 d U
C11 C 0.6229(7) 0.3617(4) 0.8088(5) 0.024(2) Uani 1 1 d U
H11 H 0.6875 0.3629 0.8366 0.029 Uiso 1 1 calc R
Cl12 Cl 0.4667(3) 0.10412(13) -0.13367(15) 0.0497(9) Uani 1 1 d U
C12 C 0.6462(8) 0.3291(4) 0.7499(5) 0.024(2) Uani 1 1 d U
H12A H 0.6662 0.2918 0.7619 0.029 Uiso 1 1 calc R
H12B H 0.7057 0.3455 0.7281 0.029 Uiso 1 1 calc R
Cl13 Cl 0.6464(2) 0.32439(13) 0.00927(15) 0.0448(8) Uani 1 1 d U
C13 C 0.5907(8) 0.4203(5) 0.7909(5) 0.027(2) Uani 1 1 d U
H13A H 0.6480 0.4381 0.7682 0.032 Uiso 1 1 calc R
H13B H 0.5772 0.4415 0.8292 0.032 Uiso 1 1 calc R
Cl14 Cl 0.4199(3) 0.34641(15) 0.0173(2) 0.0671(11) Uani 1 1 d U
C14 C 0.1080(8) 0.2679(4) 0.9267(4) 0.0168(17) Uani 1 1 d U
Cl15 Cl 0.2367(3) 0.53087(18) 0.0856(3) 0.0926(15) Uani 1 1 d U
C15 C 0.0583(8) 0.2108(4) 0.9162(5) 0.024(2) Uani 1 1 d U
H15A H 0.1122 0.1828 0.9242 0.029 Uiso 1 1 calc R
H15B H 0.0327 0.2074 0.8722 0.029 Uiso 1 1 calc R
Cl16 Cl 0.2139(3) 0.41304(19) 0.1150(2) 0.0799(13) Uani 1 1 d U
C16 C -0.0354(8) 0.2022(4) 0.9615(5) 0.026(2) Uani 1 1 d U
H16 H -0.0658 0.1655 0.9549 0.032 Uiso 1 1 calc R
C17 C -0.1197(8) 0.2450(4) 0.9468(6) 0.030(2) Uani 1 1 d U
H17A H -0.1800 0.2397 0.9743 0.036 Uiso 1 1 calc R
H17B H -0.1451 0.2412 0.9027 0.036 Uiso 1 1 calc R
Cl18 Cl 0.2308(8) -0.0080(2) 0.3488(3) 0.189(4) Uani 1 1 d U
C18 C -0.0733(8) 0.3017(4) 0.9572(5) 0.022(2) Uani 1 1 d U
H18 H -0.1288 0.3293 0.9479 0.026 Uiso 1 1 calc R
C19 C 0.0189(8) 0.3103(4) 0.9129(5) 0.024(2) Uani 1 1 d U
H19A H 0.0474 0.3472 0.9188 0.029 Uiso 1 1 calc R
H19B H -0.0065 0.3068 0.8689 0.029 Uiso 1 1 calc R
C20 C 0.1451(8) 0.2744(4) 0.9968(4) 0.021(2) Uani 1 1 d U
H20A H 0.2018 0.2482 1.0067 0.025 Uiso 1 1 calc R
H20B H 0.1735 0.3111 1.0037 0.025 Uiso 1 1 calc R
C21 C 0.0522(8) 0.2647(4) 1.0408(5) 0.0216(19) Uani 1 1 d U
H21 H 0.0768 0.2680 1.0855 0.026 Uiso 1 1 calc R
C22 C 0.0042(9) 0.2079(4) 1.0290(5) 0.027(2) Uani 1 1 d U
H22A H 0.0581 0.1801 1.0381 0.033 Uiso 1 1 calc R
H22B H -0.0545 0.2021 1.0575 0.033 Uiso 1 1 calc R
C23 C -0.0348(9) 0.3075(4) 1.0261(5) 0.022(2) Uani 1 1 d U
H23A H -0.0942 0.3023 1.0543 0.027 Uiso 1 1 calc R
H23B H -0.0062 0.3442 1.0332 0.027 Uiso 1 1 calc R
C24 C 0.0118(8) 0.4291(4) 0.7916(5) 0.0218(19) Uani 1 1 d U
H24 H 0.0193 0.4415 0.8335 0.026 Uiso 1 1 calc R
C25 C 0.0893(9) 0.4442(4) 0.7487(5) 0.026(2) Uani 1 1 d U
H25 H 0.1481 0.4639 0.7645 0.031 Uiso 1 1 calc R
C26 C 0.0845(8) 0.4312(4) 0.6800(5) 0.027(2) Uani 1 1 d U
H26A H 0.1120 0.4620 0.6560 0.032 Uiso 1 1 calc R
H26B H 0.0105 0.4253 0.6662 0.032 Uiso 1 1 calc R
C27 C 0.1509(7) 0.3791(5) 0.6658(4) 0.024(2) Uani 1 1 d U
H27A H 0.1226 0.3619 0.6270 0.029 Uiso 1 1 calc R
H27B H 0.2244 0.3897 0.6584 0.029 Uiso 1 1 calc R
C28 C 0.1496(8) 0.3389(4) 0.7184(5) 0.0229(19) Uani 1 1 d U
H28 H 0.2148 0.3230 0.7303 0.027 Uiso 1 1 calc R
C29 C 0.0598(8) 0.3220(4) 0.7524(5) 0.024(2) Uani 1 1 d U
H29 H 0.0707 0.2976 0.7863 0.029 Uiso 1 1 calc R
C30 C -0.0546(8) 0.3412(4) 0.7372(5) 0.023(2) Uani 1 1 d U
H30A H -0.1040 0.3121 0.7479 0.028 Uiso 1 1 calc R
H30B H -0.0625 0.3482 0.6917 0.028 Uiso 1 1 calc R
C31 C -0.0843(8) 0.3937(4) 0.7741(5) 0.022(2) Uani 1 1 d U
H31A H -0.1344 0.4152 0.7480 0.026 Uiso 1 1 calc R
H31B H -0.1199 0.3834 0.8129 0.026 Uiso 1 1 calc R
C32 C 0.6992(8) 0.3103(4) 0.3649(4) 0.0140(18) Uani 1 1 d U
C33 C 0.8252(8) 0.2466(4) 0.3908(5) 0.024(2) Uani 1 1 d U
H33 H 0.8903 0.2281 0.3922 0.029 Uiso 1 1 calc R
C34 C 0.7387(8) 0.2321(4) 0.4206(5) 0.023(2) Uani 1 1 d U
H34 H 0.7310 0.2010 0.4459 0.027 Uiso 1 1 calc R
C35 C 0.8878(8) 0.3201(4) 0.3161(5) 0.0203(18) Uani 1 1 d U
C36 C 0.9949(8) 0.3233(5) 0.3569(5) 0.031(2) Uani 1 1 d U
H36A H 0.9859 0.3473 0.3934 0.037 Uiso 1 1 calc R
H36B H 1.0145 0.2870 0.3725 0.037 Uiso 1 1 calc R
C37 C 1.0820(9) 0.3456(5) 0.3149(5) 0.035(2) Uani 1 1 d U
H37 H 1.1487 0.3478 0.3405 0.043 Uiso 1 1 calc R
C38 C 1.0553(9) 0.4023(5) 0.2901(6) 0.033(2) Uani 1 1 d U
H38A H 1.1131 0.4158 0.2643 0.039 Uiso 1 1 calc R
H38B H 1.0462 0.4274 0.3255 0.039 Uiso 1 1 calc R
C39 C 0.9507(8) 0.3988(4) 0.2491(5) 0.029(2) Uani 1 1 d U
H39 H 0.9318 0.4352 0.2322 0.034 Uiso 1 1 calc R
C40 C 0.8608(7) 0.3772(5) 0.2917(5) 0.0229(19) Uani 1 1 d U
H40A H 0.8521 0.4019 0.3276 0.027 Uiso 1 1 calc R
H40B H 0.7938 0.3762 0.2671 0.027 Uiso 1 1 calc R
C41 C 0.9051(9) 0.2800(4) 0.2605(5) 0.027(2) Uani 1 1 d U
H41A H 0.8398 0.2767 0.2347 0.032 Uiso 1 1 calc R
H41B H 0.9235 0.2439 0.2772 0.032 Uiso 1 1 calc R
C42 C 0.9963(9) 0.3016(5) 0.2192(6) 0.036(2) Uani 1 1 d U
H42 H 1.0070 0.2765 0.1832 0.043 Uiso 1 1 calc R
C43 C 0.9637(9) 0.3581(4) 0.1939(5) 0.035(2) Uani 1 1 d U
H43A H 1.0178 0.3716 0.1654 0.042 Uiso 1 1 calc R
H43B H 0.8967 0.3552 0.1696 0.042 Uiso 1 1 calc R
C44 C 1.0989(9) 0.3058(5) 0.2595(6) 0.040(2) Uani 1 1 d U
H44A H 1.1186 0.2699 0.2761 0.048 Uiso 1 1 calc R
H44B H 1.1565 0.3189 0.2334 0.048 Uiso 1 1 calc R
C45 C 0.5531(8) 0.2668(4) 0.4390(4) 0.0176(18) Uani 1 1 d U
C46 C 0.5678(8) 0.2469(4) 0.5094(5) 0.021(2) Uani 1 1 d U
H46A H 0.6048 0.2118 0.5105 0.025 Uiso 1 1 calc R
H46B H 0.6106 0.2733 0.5337 0.025 Uiso 1 1 calc R
C47 C 0.4564(8) 0.2409(4) 0.5392(5) 0.024(2) Uani 1 1 d U
H47 H 0.4662 0.2284 0.5836 0.029 Uiso 1 1 calc R
C48 C 0.3938(9) 0.1982(4) 0.5026(5) 0.024(2) Uani 1 1 d U
H48A H 0.3254 0.1926 0.5223 0.029 Uiso 1 1 calc R
H48B H 0.4325 0.1636 0.5037 0.029 Uiso 1 1 calc R
C49 C 0.3758(8) 0.2162(4) 0.4338(5) 0.0214(19) Uani 1 1 d U
H49 H 0.3338 0.1884 0.4102 0.026 Uiso 1 1 calc R
C50 C 0.4863(8) 0.2231(4) 0.4037(5) 0.0168(19) Uani 1 1 d U
H50A H 0.5240 0.1882 0.4052 0.020 Uiso 1 1 calc R
H50B H 0.4766 0.2335 0.3591 0.020 Uiso 1 1 calc R
C51 C 0.4936(7) 0.3201(4) 0.4397(5) 0.0171(19) Uani 1 1 d U
H51A H 0.4850 0.3337 0.3963 0.020 Uiso 1 1 calc R
H51B H 0.5352 0.3469 0.4642 0.020 Uiso 1 1 calc R
C52 C 0.3824(8) 0.3142(4) 0.4691(5) 0.0209(19) Uani 1 1 d U
H52 H 0.3444 0.3494 0.4678 0.025 Uiso 1 1 calc R
C53 C 0.3991(9) 0.2949(4) 0.5390(5) 0.024(2) Uani 1 1 d U
H53A H 0.4409 0.3218 0.5630 0.029 Uiso 1 1 calc R
H53B H 0.3304 0.2909 0.5590 0.029 Uiso 1 1 calc R
C54 C 0.3194(9) 0.2707(4) 0.4305(5) 0.028(2) Uani 1 1 d U
H54A H 0.2482 0.2670 0.4473 0.033 Uiso 1 1 calc R
H54B H 0.3121 0.2824 0.3862 0.033 Uiso 1 1 calc R
C55 C 0.4848(8) 0.4313(4) 0.3049(6) 0.028(2) Uani 1 1 d U
H55 H 0.4941 0.4412 0.3477 0.033 Uiso 1 1 calc R
C56 C 0.5637(10) 0.4452(5) 0.2645(6) 0.033(2) Uani 1 1 d U
H56 H 0.6231 0.4638 0.2815 0.040 Uiso 1 1 calc R
C57 C 0.5607(10) 0.4325(5) 0.1942(6) 0.037(2) Uani 1 1 d U
H57A H 0.4869 0.4322 0.1786 0.045 Uiso 1 1 calc R
H57B H 0.5980 0.4613 0.1717 0.045 Uiso 1 1 calc R
C58 C 0.6107(7) 0.3786(5) 0.1797(5) 0.030(2) Uani 1 1 d U
H58A H 0.5745 0.3631 0.1422 0.036 Uiso 1 1 calc R
H58B H 0.6848 0.3848 0.1690 0.036 Uiso 1 1 calc R
C59 C 0.6078(9) 0.3378(4) 0.2326(5) 0.024(2) Uani 1 1 d U
H59 H 0.6715 0.3205 0.2446 0.029 Uiso 1 1 calc R
C60 C 0.5164(8) 0.3238(4) 0.2653(5) 0.0180(19) Uani 1 1 d U
H60 H 0.5233 0.2981 0.2981 0.022 Uiso 1 1 calc R
C61 C 0.4066(9) 0.3476(5) 0.2510(6) 0.037(3) Uani 1 1 d U
H61A H 0.3534 0.3204 0.2619 0.044 Uiso 1 1 calc R
H61B H 0.3995 0.3543 0.2054 0.044 Uiso 1 1 calc R
C62 C 0.3812(8) 0.4004(5) 0.2856(6) 0.036(3) Uani 1 1 d U
H62A H 0.3414 0.3921 0.3236 0.044 Uiso 1 1 calc R
H62B H 0.3369 0.4236 0.2580 0.044 Uiso 1 1 calc R
C63 C -0.0826(8) 0.0661(4) 0.6028(5) 0.019(2) Uani 1 1 d U
C64 C 0.0534(8) 0.0081(4) 0.5795(5) 0.027(2) Uani 1 1 d U
H64 H 0.1207 -0.0082 0.5799 0.032 Uiso 1 1 calc R
C65 C -0.0316(8) -0.0095(4) 0.5473(5) 0.026(2) Uani 1 1 d U
H65 H -0.0350 -0.0402 0.5209 0.031 Uiso 1 1 calc R
C66 C 0.1113(9) 0.0857(4) 0.6492(5) 0.0257(19) Uani 1 1 d U
C67 C 0.0747(9) 0.1421(4) 0.6715(6) 0.035(2) Uani 1 1 d U
H67A H 0.0115 0.1380 0.6970 0.042 Uiso 1 1 calc R
H67B H 0.0555 0.1645 0.6346 0.042 Uiso 1 1 calc R
C68 C 0.1648(9) 0.1717(5) 0.7122(6) 0.038(2) Uani 1 1 d U
H68 H 0.1391 0.2072 0.7278 0.045 Uiso 1 1 calc R
C69 C 0.2562(9) 0.1801(5) 0.6676(6) 0.040(2) Uani 1 1 d U
H69A H 0.3130 0.2004 0.6896 0.048 Uiso 1 1 calc R
H69B H 0.2317 0.2016 0.6310 0.048 Uiso 1 1 calc R
C70 C 0.2992(8) 0.1256(5) 0.6450(5) 0.0305(19) Uani 1 1 d U
H70 H 0.3609 0.1315 0.6179 0.037 Uiso 1 1 calc R
C71 C 0.2086(9) 0.0967(5) 0.6065(5) 0.031(2) Uani 1 1 d U
H71A H 0.2348 0.0621 0.5898 0.038 Uiso 1 1 calc R
H71B H 0.1864 0.1196 0.5705 0.038 Uiso 1 1 calc R
C72 C 0.1464(8) 0.0502(4) 0.7067(5) 0.024(2) Uani 1 1 d U
H72A H 0.1710 0.0147 0.6919 0.029 Uiso 1 1 calc R
H72B H 0.0862 0.0443 0.7341 0.029 Uiso 1 1 calc R
C73 C 0.2390(9) 0.0800(5) 0.7451(6) 0.039(2) Uani 1 1 d U
H73 H 0.2628 0.0575 0.7817 0.046 Uiso 1 1 calc R
C74 C 0.3301(9) 0.0891(5) 0.7006(5) 0.031(2) Uani 1 1 d U
H74A H 0.3896 0.1057 0.7243 0.037 Uiso 1 1 calc R
H74B H 0.3539 0.0539 0.6845 0.037 Uiso 1 1 calc R
C75 C 0.1955(10) 0.1346(5) 0.7677(5) 0.040(2) Uani 1 1 d U
H75A H 0.1331 0.1282 0.7933 0.049 Uiso 1 1 calc R
H75B H 0.2493 0.1528 0.7946 0.049 Uiso 1 1 calc R
C76 C -0.2225(9) 0.0200(5) 0.5252(5) 0.032(2) Uani 1 1 d U
C77 C -0.2863(12) -0.0225(7) 0.5593(7) 0.068(3) Uani 1 1 d U
H77A H -0.3017 -0.0100 0.6021 0.081 Uiso 1 1 calc R
H77B H -0.2464 -0.0566 0.5625 0.081 Uiso 1 1 calc R
C78 C -0.4095(11) -0.0329(6) 0.5135(7) 0.059(3) Uani 1 1 d U
H78 H -0.4562 -0.0615 0.5303 0.071 Uiso 1 1 calc R
C79 C -0.3610(11) -0.0467(5) 0.4551(6) 0.046(3) Uani 1 1 d U
H79A H -0.4122 -0.0684 0.4302 0.056 Uiso 1 1 calc R
H79B H -0.3006 -0.0704 0.4654 0.056 Uiso 1 1 calc R
C80 C -0.3234(10) -0.0036(5) 0.4142(6) 0.044(2) Uani 1 1 d U
H80 H -0.3150 -0.0142 0.3694 0.053 Uiso 1 1 calc R
C81 C -0.2052(11) 0.0055(7) 0.4573(6) 0.067(3) Uani 1 1 d U
H81A H -0.1635 -0.0281 0.4557 0.081 Uiso 1 1 calc R
H81B H -0.1641 0.0344 0.4376 0.081 Uiso 1 1 calc R
C82 C -0.3586(14) 0.0529(5) 0.4239(7) 0.066(3) Uani 1 1 d U
H82A H -0.2980 0.0770 0.4172 0.080 Uiso 1 1 calc R
H82B H -0.4123 0.0614 0.3909 0.080 Uiso 1 1 calc R
C83 C -0.2868(11) 0.0748(6) 0.5233(8) 0.064(3) Uani 1 1 d U
H83A H -0.2456 0.1029 0.5022 0.077 Uiso 1 1 calc R
H83B H -0.2992 0.0870 0.5667 0.077 Uiso 1 1 calc R
C84 C -0.4023(11) 0.0664(5) 0.4849(7) 0.051(3) Uani 1 1 d U
H84 H -0.4462 0.0998 0.4837 0.062 Uiso 1 1 calc R
C85 C -0.4453(12) 0.0237(5) 0.5254(7) 0.056(3) Uani 1 1 d U
H85A H -0.5228 0.0245 0.5208 0.067 Uiso 1 1 calc R
H85B H -0.4271 0.0328 0.5695 0.067 Uiso 1 1 calc R
C86 C -0.1624(8) 0.0892(4) 0.7384(5) 0.0232(19) Uani 1 1 d U
H86 H -0.0957 0.0752 0.7282 0.028 Uiso 1 1 calc R
C87 C -0.2533(9) 0.0710(5) 0.7034(5) 0.032(2) Uani 1 1 d U
H87 H -0.2414 0.0472 0.6696 0.038 Uiso 1 1 calc R
C88 C -0.3666(10) 0.0859(5) 0.7149(7) 0.043(3) Uani 1 1 d U
H88A H -0.3870 0.0713 0.7560 0.051 Uiso 1 1 calc R
H88B H -0.4124 0.0692 0.6821 0.051 Uiso 1 1 calc R
C89 C -0.3834(10) 0.1470(5) 0.7144(7) 0.052(3) Uani 1 1 d U
H89A H -0.3808 0.1601 0.7582 0.062 Uiso 1 1 calc R
H89B H -0.4545 0.1546 0.6968 0.062 Uiso 1 1 calc R
C90 C -0.3017(9) 0.1799(5) 0.6759(6) 0.038(2) Uani 1 1 d U
H90 H -0.3172 0.1873 0.6330 0.045 Uiso 1 1 calc R
C91 C -0.2091(9) 0.1981(4) 0.7019(5) 0.029(2) Uani 1 1 d U
H91 H -0.1648 0.2179 0.6753 0.035 Uiso 1 1 calc R
C92 C -0.1700(11) 0.1899(5) 0.7694(6) 0.040(3) Uani 1 1 d U
H92A H -0.2148 0.2113 0.7972 0.048 Uiso 1 1 calc R
H92B H -0.0978 0.2044 0.7736 0.048 Uiso 1 1 calc R
C93 C -0.1691(9) 0.1311(5) 0.7925(5) 0.033(2) Uani 1 1 d U
H93A H -0.2337 0.1243 0.8159 0.040 Uiso 1 1 calc R
H93B H -0.1085 0.1259 0.8218 0.040 Uiso 1 1 calc R
C94 C 0.4165(8) 0.0627(4) 0.0924(5) 0.0112(18) Uani 1 1 d U
C95 C 0.5508(8) 0.0011(4) 0.0736(4) 0.0141(19) Uani 1 1 d U
H95 H 0.6173 -0.0162 0.0749 0.017 Uiso 1 1 calc R
C96 C 0.4630(7) -0.0167(4) 0.0433(5) 0.017(2) Uani 1 1 d U
H96 H 0.4567 -0.0487 0.0191 0.020 Uiso 1 1 calc R
C97 C 0.6131(8) 0.0832(4) 0.1360(5) 0.0179(18) Uani 1 1 d U
C98 C 0.7098(8) 0.0860(4) 0.0921(5) 0.019(2) Uani 1 1 d U
H98A H 0.6892 0.1046 0.0526 0.022 Uiso 1 1 calc R
H98B H 0.7325 0.0490 0.0816 0.022 Uiso 1 1 calc R
C99 C 0.8036(8) 0.1171(4) 0.1253(5) 0.0236(19) Uani 1 1 d U
H99 H 0.8648 0.1186 0.0970 0.028 Uiso 1 1 calc R
C100 C 0.7676(8) 0.1752(4) 0.1419(5) 0.026(2) Uani 1 1 d U
H10C H 0.7471 0.1947 0.1030 0.031 Uiso 1 1 calc R
H10D H 0.8264 0.1950 0.1626 0.031 Uiso 1 1 calc R
C101 C 0.6716(8) 0.1730(5) 0.1870(5) 0.028(2) Uani 1 1 d U
H101 H 0.6492 0.2104 0.1978 0.034 Uiso 1 1 calc R
C102 C 0.5791(8) 0.1425(4) 0.1533(5) 0.020(2) Uani 1 1 d U
H10E H 0.5575 0.1621 0.1147 0.025 Uiso 1 1 calc R
H10F H 0.5183 0.1413 0.1811 0.025 Uiso 1 1 calc R
C103 C 0.7403(8) 0.0836(4) 0.2315(5) 0.026(2) Uani 1 1 d U
H103 H 0.7621 0.0644 0.2709 0.031 Uiso 1 1 calc R
C104 C 0.8349(8) 0.0860(4) 0.1872(5) 0.026(2) Uani 1 1 d U
H10G H 0.8575 0.0490 0.1768 0.032 Uiso 1 1 calc R
H10H H 0.8945 0.1046 0.2088 0.032 Uiso 1 1 calc R
C105 C 0.6471(8) 0.0520(4) 0.1986(5) 0.018(2) Uani 1 1 d U
H10I H 0.5872 0.0498 0.2269 0.022 Uiso 1 1 calc R
H10J H 0.6696 0.0149 0.1884 0.022 Uiso 1 1 calc R
C106 C 0.7043(9) 0.1417(4) 0.2481(5) 0.029(2) Uani 1 1 d U
H10K H 0.7622 0.1610 0.2703 0.034 Uiso 1 1 calc R
H10L H 0.6441 0.1399 0.2763 0.034 Uiso 1 1 calc R
C107 C 0.2723(8) 0.0133(4) 0.0211(5) 0.0172(17) Uani 1 1 d U
C108 C 0.2068(8) 0.0668(4) 0.0220(5) 0.021(2) Uani 1 1 d U
H10M H 0.2446 0.0958 0.0000 0.026 Uiso 1 1 calc R
H10N H 0.1965 0.0784 0.0657 0.026 Uiso 1 1 calc R
C109 C 0.0966(8) 0.0562(4) -0.0121(5) 0.025(2) Uani 1 1 d U
H109 H 0.0541 0.0900 -0.0109 0.030 Uiso 1 1 calc R
C110 C 0.1150(9) 0.0409(5) -0.0825(5) 0.031(2) Uani 1 1 d U
C111 C 0.1816(9) -0.0118(4) -0.0835(5) 0.027(2) Uani 1 1 d U
H111 H 0.1940 -0.0226 -0.1278 0.033 Uiso 1 1 calc R
C112 C 0.2893(8) -0.0020(4) -0.0481(5) 0.020(2) Uani 1 1 d U
H11C H 0.3324 -0.0351 -0.0499 0.025 Uiso 1 1 calc R
H11D H 0.3277 0.0272 -0.0690 0.025 Uiso 1 1 calc R
C113 C 0.1035(8) -0.0420(4) 0.0206(5) 0.024(2) Uani 1 1 d U
H113 H 0.0657 -0.0722 0.0413 0.028 Uiso 1 1 calc R
C114 C 0.0360(8) 0.0100(4) 0.0236(5) 0.026(2) Uani 1 1 d U
H11E H 0.0258 0.0205 0.0678 0.032 Uiso 1 1 calc R
H11F H -0.0337 0.0038 0.0033 0.032 Uiso 1 1 calc R
C115 C 0.1235(8) -0.0575(4) -0.0496(5) 0.025(2) Uani 1 1 d U
H11G H 0.1660 -0.0909 -0.0508 0.030 Uiso 1 1 calc R
H11H H 0.0556 -0.0647 -0.0716 0.030 Uiso 1 1 calc R
C116 C 0.2112(7) -0.0325(4) 0.0555(5) 0.0174(19) Uani 1 1 d U
H11I H 0.2528 -0.0661 0.0557 0.021 Uiso 1 1 calc R
H11J H 0.1996 -0.0219 0.0995 0.021 Uiso 1 1 calc R
C117 C 0.3472(8) 0.0858(4) 0.2273(5) 0.0193(18) Uani 1 1 d U
H117 H 0.4123 0.0725 0.2133 0.023 Uiso 1 1 calc R
C118 C 0.2496(8) 0.0673(4) 0.1964(5) 0.0205(19) Uani 1 1 d U
H118 H 0.2556 0.0416 0.1638 0.025 Uiso 1 1 calc R
C119 C 0.1391(9) 0.0858(5) 0.2118(6) 0.033(2) Uani 1 1 d U
H11A H 0.1269 0.0774 0.2564 0.039 Uiso 1 1 calc R
H11B H 0.0882 0.0646 0.1862 0.039 Uiso 1 1 calc R
C120 C 0.1163(9) 0.1454(5) 0.2011(6) 0.042(3) Uani 1 1 d U
H12C H 0.1049 0.1627 0.2422 0.050 Uiso 1 1 calc R
H12D H 0.0504 0.1488 0.1758 0.050 Uiso 1 1 calc R
C121 C 0.2041(8) 0.1759(4) 0.1678(5) 0.0231(19) Uani 1 1 d U
H121 H 0.1951 0.1829 0.1242 0.028 Uiso 1 1 calc R
C122 C 0.2934(9) 0.1933(4) 0.1972(5) 0.027(2) Uani 1 1 d U
H122 H 0.3407 0.2136 0.1731 0.033 Uiso 1 1 calc R
C123 C 0.3239(12) 0.1834(5) 0.2641(6) 0.048(3) Uani 1 1 d U
H12E H 0.2667 0.1965 0.2906 0.058 Uiso 1 1 calc R
H12F H 0.3871 0.2052 0.2746 0.058 Uiso 1 1 calc R
C124 C 0.3466(9) 0.1258(5) 0.2813(5) 0.033(2) Uani 1 1 d U
H12G H 0.2937 0.1139 0.3114 0.040 Uiso 1 1 calc R
H12H H 0.4160 0.1244 0.3033 0.040 Uiso 1 1 calc R
C150 C 0.8277(9) 0.3368(5) 0.5227(5) 0.042(3) Uani 1 1 d U
H15C H 0.8271 0.2972 0.5177 0.050 Uiso 1 1 calc R
H15D H 0.7973 0.3529 0.4839 0.050 Uiso 1 1 calc R
C151 C 0.252(2) -0.0034(6) 0.4267(8) 0.145(7) Uani 1 1 d U
H15E H 0.3097 -0.0278 0.4395 0.174 Uiso 1 1 calc R
H15F H 0.1877 -0.0154 0.4481 0.174 Uiso 1 1 calc R
C152 C 0.0135(8) 0.1240(5) 0.4343(5) 0.036(3) Uani 1 1 d U
H15G H 0.0512 0.0925 0.4525 0.044 Uiso 1 1 calc R
H15H H -0.0461 0.1323 0.4614 0.044 Uiso 1 1 calc R
C153 C 0.5330(8) 0.1172(5) -0.0609(5) 0.034(3) Uani 1 1 d U
H15I H 0.5702 0.0842 -0.0466 0.041 Uiso 1 1 calc R
H15J H 0.4809 0.1266 -0.0291 0.041 Uiso 1 1 calc R
C154 C 0.5182(9) 0.2966(5) 0.0216(7) 0.049(3) Uani 1 1 d U
H15K H 0.5029 0.2687 -0.0104 0.059 Uiso 1 1 calc R
H15L H 0.5175 0.2792 0.0633 0.059 Uiso 1 1 calc R
C155 C 0.2666(11) 0.4631(5) 0.0649(6) 0.050(3) Uani 1 1 d U
H15M H 0.2398 0.4564 0.0216 0.060 Uiso 1 1 calc R
H15N H 0.3438 0.4589 0.0650 0.060 Uiso 1 1 calc R

loop_
_atom_site_aniso_label
_atom_site_aniso_U_11
_atom_site_aniso_U_22
_atom_site_aniso_U_33
_atom_site_aniso_U_23
_atom_site_aniso_U_13
_atom_site_aniso_U_12
Ir1 0.0121(2) 0.0121(2) 0.0184(2) 0.0008(2) -0.00213(15) 0.0006(2)
Cl1 0.0220(15) 0.0278(17) 0.0263(15) -0.0087(12) 0.0004(12) -0.0052(13)
N1 0.012(3) 0.011(4) 0.026(4) 0.004(3) -0.001(3) 0.004(3)
C1 0.015(4) 0.016(4) 0.015(5) 0.003(3) -0.007(4) 0.004(3)
Ir2 0.0154(2) 0.0130(2) 0.0182(2) 0.0013(2) -0.00098(16) 0.0002(2)
Cl2 0.0213(15) 0.0249(16) 0.0310(16) -0.0104(12) 0.0037(12) -0.0030(12)
N2 0.014(4) 0.018(4) 0.019(4) 0.006(3) -0.005(3) 0.005(3)
C2 0.014(5) 0.015(5) 0.028(6) 0.001(4) -0.002(4) 0.008(4)
Ir3 0.0191(2) 0.0246(3) 0.0168(2) -0.0035(2) -0.00034(16) 0.0054(2)
Cl3 0.051(2) 0.0347(18) 0.0235(16) 0.0069(13) -0.0035(14) 0.0209(15)
N3 0.018(3) 0.017(4) 0.021(4) 0.004(3) 0.003(3) 0.003(3)
C3 0.018(5) 0.017(5) 0.026(6) 0.008(4) -0.003(4) 0.008(4)
Ir4 0.0144(2) 0.0104(2) 0.0159(2) -0.0006(2) 0.00020(16) 0.00067(19)
Cl4 0.0197(14) 0.0179(15) 0.0238(15) 0.0077(11) -0.0017(12) -0.0005(11)
N4 0.011(3) 0.024(4) 0.016(4) 0.004(3) 0.000(3) 0.004(3)
C4 0.010(4) 0.018(4) 0.020(4) -0.001(3) 0.002(3) 0.002(4)
Cl5 0.076(2) 0.067(3) 0.045(2) -0.0159(17) 0.0113(18) -0.0035(19)
N5 0.019(3) 0.019(4) 0.031(4) -0.006(3) -0.001(3) 0.002(3)
C5 0.022(5) 0.012(5) 0.019(5) -0.006(4) -0.002(4) -0.004(4)
Cl6 0.072(2) 0.121(4) 0.044(2) 0.004(2) -0.0055(18) -0.050(3)
N6 0.017(4) 0.031(5) 0.021(4) -0.007(3) 0.004(3) -0.005(3)
C6 0.020(5) 0.017(5) 0.030(5) 0.002(4) 0.002(4) 0.003(4)
Cl7 0.071(3) 0.050(2) 0.070(3) -0.0138(18) -0.005(2) 0.0031(19)
N7 0.017(3) 0.006(3) 0.019(3) 0.007(3) -0.003(3) 0.001(2)
C7 0.025(5) 0.029(5) 0.025(5) 0.003(4) 0.009(4) 0.001(4)
N8 0.014(3) 0.018(4) 0.009(4) 0.000(3) -0.001(3) 0.003(3)
C8 0.020(5) 0.020(4) 0.024(5) -0.005(4) 0.006(3) 0.000(4)
Cl9 0.0290(19) 0.046(2) 0.130(4) 0.022(2) -0.014(2) -0.0157(17)
C9 0.026(5) 0.018(5) 0.022(5) -0.001(4) 0.006(4) 0.004(4)
Cl10 0.117(4) 0.088(3) 0.043(2) -0.009(2) 0.019(2) -0.036(3)
C10 0.018(4) 0.031(6) 0.020(5) 0.002(4) -0.003(3) 0.004(4)
Cl11 0.0347(18) 0.0325(18) 0.051(2) -0.0009(14) -0.0049(15) -0.0048(14)
C11 0.005(4) 0.040(5) 0.026(5) -0.002(4) -0.007(3) -0.001(4)
Cl12 0.061(2) 0.055(2) 0.0327(18) 0.0022(15) -0.0063(16) -0.0191(17)
C12 0.018(5) 0.026(5) 0.028(5) 0.008(4) 0.007(4) 0.000(4)
Cl13 0.0318(17) 0.050(2) 0.053(2) -0.0035(16) 0.0024(15) -0.0059(15)
C13 0.018(5) 0.033(5) 0.031(6) -0.016(4) 0.007(4) -0.005(4)
Cl14 0.0357(19) 0.052(2) 0.114(3) -0.017(2) 0.015(2) 0.0008(17)
C14 0.018(4) 0.014(4) 0.018(4) 0.003(4) -0.003(3) 0.005(3)
Cl15 0.065(3) 0.072(3) 0.141(4) -0.053(3) 0.015(3) -0.018(2)
C15 0.030(5) 0.017(4) 0.026(5) -0.006(4) 0.001(4) -0.003(4)
Cl16 0.063(3) 0.105(3) 0.074(3) 0.032(2) 0.020(2) -0.012(2)
C16 0.030(5) 0.014(4) 0.035(5) -0.003(4) 0.003(4) -0.006(4)
C17 0.018(5) 0.032(5) 0.040(6) 0.001(4) 0.001(4) -0.007(4)
Cl18 0.411(12) 0.061(3) 0.090(4) 0.003(3) -0.103(6) -0.013(5)
C18 0.013(5) 0.026(4) 0.026(4) 0.004(4) 0.001(4) 0.001(4)
C19 0.015(4) 0.031(5) 0.026(5) 0.014(4) 0.001(4) 0.009(4)
C20 0.021(5) 0.023(5) 0.018(4) -0.003(4) -0.003(3) 0.007(4)
C21 0.030(5) 0.019(4) 0.016(4) -0.005(4) 0.002(4) 0.012(4)
C22 0.038(6) 0.015(4) 0.028(4) 0.001(4) 0.010(4) 0.006(4)
C23 0.032(5) 0.014(5) 0.022(4) 0.000(4) 0.005(4) 0.010(4)
C24 0.012(4) 0.031(5) 0.022(5) 0.004(4) -0.008(3) -0.002(3)
C25 0.020(5) 0.021(5) 0.036(4) 0.015(4) 0.001(4) 0.003(4)
C26 0.019(5) 0.027(5) 0.034(4) 0.022(4) -0.008(5) -0.006(4)
C27 0.024(5) 0.031(5) 0.018(4) 0.007(4) -0.006(4) -0.008(5)
C28 0.022(5) 0.031(5) 0.015(4) 0.004(3) -0.006(4) 0.001(4)
C29 0.017(4) 0.025(5) 0.031(5) 0.002(4) -0.006(4) -0.001(4)
C30 0.017(4) 0.018(5) 0.034(6) 0.005(4) -0.005(4) -0.001(4)
C31 0.014(4) 0.024(5) 0.027(5) 0.008(4) -0.014(4) 0.003(3)
C32 0.018(4) 0.016(4) 0.008(5) -0.001(3) -0.008(4) 0.004(3)
C33 0.021(5) 0.020(5) 0.030(6) 0.007(4) -0.005(4) 0.012(4)
C34 0.030(5) 0.016(5) 0.022(5) 0.012(4) -0.006(4) 0.010(4)
C35 0.013(4) 0.026(4) 0.023(4) -0.003(3) 0.006(3) 0.001(4)
C36 0.018(4) 0.043(6) 0.032(5) 0.001(4) 0.002(4) -0.004(4)
C37 0.017(5) 0.051(5) 0.038(5) 0.005(4) -0.001(4) -0.004(4)
C38 0.027(5) 0.035(5) 0.037(6) -0.005(4) 0.008(4) -0.015(5)
C39 0.018(5) 0.030(5) 0.038(5) 0.006(4) 0.005(4) -0.002(4)
C40 0.016(4) 0.020(4) 0.032(5) 0.001(4) 0.007(4) -0.002(5)
C41 0.027(5) 0.028(5) 0.026(5) -0.004(4) 0.007(4) 0.001(4)
C42 0.033(5) 0.043(5) 0.033(5) -0.003(4) 0.017(4) 0.005(5)
C43 0.029(6) 0.049(6) 0.027(5) 0.007(4) 0.006(4) -0.003(4)
C44 0.025(5) 0.047(6) 0.048(6) 0.004(5) 0.017(4) 0.010(5)
C45 0.019(4) 0.016(4) 0.017(4) 0.000(4) 0.001(3) 0.001(3)
C46 0.025(5) 0.016(5) 0.022(4) 0.003(4) 0.006(4) -0.002(4)
C47 0.029(5) 0.025(5) 0.019(5) 0.000(4) 0.007(4) -0.002(4)
C48 0.022(5) 0.025(5) 0.026(5) 0.002(4) 0.012(4) -0.004(4)
C49 0.029(5) 0.013(4) 0.023(4) 0.001(4) 0.001(4) -0.013(4)
C50 0.029(4) 0.007(4) 0.015(5) -0.001(4) 0.003(4) 0.000(4)
C51 0.018(4) 0.012(4) 0.022(5) -0.001(4) 0.001(4) 0.002(3)
C52 0.023(4) 0.017(4) 0.023(5) 0.008(4) 0.008(4) -0.004(4)
C53 0.024(5) 0.025(5) 0.023(4) -0.004(4) 0.004(4) -0.007(4)
C54 0.033(5) 0.027(5) 0.024(5) 0.001(4) 0.001(4) -0.001(4)
C55 0.022(5) 0.022(5) 0.038(6) 0.004(4) -0.011(4) 0.006(3)
C56 0.031(6) 0.022(5) 0.046(5) 0.014(4) -0.010(4) -0.002(5)
C57 0.040(6) 0.030(5) 0.042(5) 0.025(5) -0.002(5) -0.001(5)
C58 0.024(5) 0.036(5) 0.028(4) 0.020(4) -0.001(4) -0.002(5)
C59 0.025(5) 0.035(5) 0.012(4) 0.008(3) -0.009(4) 0.001(5)
C60 0.024(4) 0.010(4) 0.019(5) 0.006(4) -0.011(4) -0.009(3)
C61 0.021(5) 0.041(5) 0.047(7) -0.001(5) -0.021(5) -0.011(4)
C62 0.006(4) 0.052(6) 0.050(7) 0.001(5) -0.009(5) 0.005(4)
C63 0.019(4) 0.014(5) 0.024(5) 0.003(3) 0.000(4) 0.011(4)
C64 0.017(5) 0.028(5) 0.035(6) -0.010(4) 0.006(4) 0.004(4)
C65 0.023(5) 0.029(5) 0.026(6) -0.014(4) 0.007(4) 0.000(4)
C66 0.027(4) 0.022(4) 0.028(5) 0.003(3) -0.005(3) 0.001(4)
C67 0.027(5) 0.028(5) 0.050(6) -0.007(4) -0.004(4) 0.003(4)
C68 0.034(5) 0.031(5) 0.048(6) -0.001(4) 0.002(4) -0.004(4)
C69 0.041(6) 0.024(5) 0.056(6) 0.008(5) 0.010(5) -0.009(5)
C70 0.027(4) 0.034(5) 0.031(5) 0.009(4) 0.006(4) -0.003(4)
C71 0.032(5) 0.035(5) 0.027(5) 0.009(4) -0.001(4) -0.005(4)
C72 0.026(5) 0.020(5) 0.027(5) 0.003(4) 0.008(4) 0.002(4)
C73 0.040(5) 0.039(5) 0.036(5) 0.012(4) -0.005(4) -0.003(4)
C74 0.029(5) 0.024(5) 0.039(5) 0.007(4) -0.006(4) -0.015(4)
C75 0.046(6) 0.040(6) 0.036(5) -0.004(4) -0.002(4) -0.018(5)
C76 0.031(4) 0.031(5) 0.034(5) -0.007(4) 0.004(4) -0.005(4)
C77 0.068(7) 0.075(8) 0.059(7) 0.018(7) 0.000(6) -0.027(6)
C78 0.064(6) 0.037(5) 0.078(7) -0.017(6) 0.033(5) -0.015(6)
C79 0.065(7) 0.031(6) 0.043(6) -0.001(5) -0.004(5) 0.008(5)
C80 0.055(6) 0.030(5) 0.048(6) -0.012(5) 0.010(5) -0.005(5)
C81 0.054(7) 0.104(9) 0.043(5) -0.018(6) -0.001(5) -0.005(6)
C82 0.109(8) 0.036(5) 0.056(6) -0.007(5) 0.012(6) 0.014(6)
C83 0.058(6) 0.051(6) 0.083(7) -0.005(6) -0.004(6) 0.009(5)
C84 0.044(6) 0.035(5) 0.075(6) -0.011(5) 0.017(5) 0.008(5)
C85 0.068(7) 0.036(6) 0.063(7) -0.007(5) -0.002(6) -0.001(5)
C86 0.023(5) 0.023(5) 0.024(4) 0.000(3) 0.012(4) -0.007(4)
C87 0.034(5) 0.033(5) 0.028(6) -0.010(4) 0.009(4) -0.005(4)
C88 0.028(5) 0.048(5) 0.052(7) -0.014(6) 0.003(5) -0.010(5)
C89 0.021(5) 0.057(6) 0.079(7) -0.007(6) 0.011(5) 0.011(5)
C90 0.037(5) 0.032(5) 0.044(6) -0.010(5) 0.004(4) 0.015(4)
C91 0.031(5) 0.026(5) 0.031(5) -0.005(4) 0.009(4) 0.020(4)
C92 0.054(7) 0.030(5) 0.036(5) -0.011(4) -0.001(5) 0.018(6)
C93 0.033(6) 0.039(5) 0.028(4) -0.006(4) 0.008(4) 0.002(6)
C94 0.017(4) 0.004(4) 0.013(5) 0.006(3) -0.001(4) 0.003(3)
C95 0.019(4) 0.005(4) 0.018(5) 0.006(3) -0.006(4) 0.004(3)
C96 0.015(4) 0.016(5) 0.019(5) -0.002(4) 0.000(4) 0.006(4)
C97 0.015(4) 0.014(4) 0.024(4) 0.004(3) -0.003(3) -0.002(3)
C98 0.021(4) 0.012(5) 0.022(5) 0.000(4) 0.002(3) -0.008(4)
C99 0.019(4) 0.020(5) 0.032(4) -0.001(4) 0.000(4) -0.011(4)
C100 0.022(5) 0.015(4) 0.041(6) 0.008(4) -0.007(4) -0.008(4)
C101 0.029(5) 0.021(5) 0.034(5) -0.004(4) -0.006(4) -0.004(4)
C102 0.018(5) 0.019(4) 0.024(5) 0.002(4) -0.004(4) 0.000(4)
C103 0.027(5) 0.027(5) 0.023(5) 0.000(4) -0.007(3) -0.008(4)
C104 0.018(5) 0.026(5) 0.036(5) 0.002(4) -0.006(4) -0.001(4)
C105 0.016(5) 0.014(5) 0.024(5) 0.008(4) 0.003(4) -0.009(4)
C106 0.027(5) 0.034(5) 0.024(5) -0.011(4) -0.016(4) -0.013(4)
C107 0.016(4) 0.013(4) 0.022(4) -0.001(4) -0.005(3) -0.001(3)
C108 0.018(4) 0.016(4) 0.030(5) -0.004(4) -0.004(4) -0.003(4)
C109 0.021(5) 0.019(5) 0.033(5) -0.006(4) -0.015(4) 0.005(4)
C110 0.037(6) 0.025(5) 0.031(5) -0.003(4) -0.011(4) 0.000(4)
C111 0.034(5) 0.030(5) 0.017(5) -0.004(4) -0.010(4) -0.004(4)
C112 0.024(5) 0.016(5) 0.021(4) 0.002(4) -0.001(4) -0.004(4)
C113 0.017(5) 0.021(5) 0.032(5) 0.003(4) -0.009(4) -0.007(4)
C114 0.016(5) 0.024(5) 0.038(6) -0.008(4) -0.009(4) -0.002(4)
C115 0.020(5) 0.023(5) 0.032(5) -0.001(4) -0.012(4) 0.004(4)
C116 0.013(4) 0.015(5) 0.024(5) -0.003(4) 0.000(4) -0.001(4)
C117 0.021(3) 0.023(4) 0.015(3) 0.006(3) 0.011(3) -0.005(3)
C118 0.026(4) 0.009(4) 0.026(5) 0.002(4) 0.006(4) -0.005(4)
C119 0.021(4) 0.031(5) 0.046(6) 0.005(5) 0.012(5) -0.017(4)
C120 0.026(5) 0.040(5) 0.061(7) 0.004(5) 0.019(5) 0.007(4)
C121 0.023(5) 0.024(5) 0.022(5) -0.002(4) 0.003(3) 0.006(3)
C122 0.034(5) 0.020(4) 0.027(4) -0.011(4) -0.002(4) 0.007(4)
C123 0.071(7) 0.042(5) 0.031(5) -0.020(5) -0.011(5) 0.018(6)
C124 0.044(6) 0.038(5) 0.019(4) -0.002(4) 0.012(4) -0.002(6)
C150 0.047(6) 0.051(8) 0.028(6) -0.012(6) -0.011(5) 0.003(6)
C151 0.332(19) 0.025(7) 0.075(7) -0.012(8) -0.059(13) 0.019(11)
C152 0.027(6) 0.034(6) 0.049(6) -0.001(7) 0.009(5) -0.007(5)
C153 0.032(6) 0.030(7) 0.039(6) -0.001(6) -0.004(5) -0.011(5)
C154 0.034(6) 0.043(8) 0.071(9) 0.009(7) 0.008(7) -0.008(5)
C155 0.055(9) 0.059(6) 0.034(7) 0.000(6) 0.004(6) -0.003(7)

loop_
_atom_type_symbol
_atom_type_description
_atom_type_scat_dispersion_real
_atom_type_scat_dispersion_imag
_atom_type_scat_source
C C 0.0033 0.0016 'International Tables Vol C Tables 4.2.6.8 and 6.1.1.4'
H H 0.0000 0.0000 'International Tables Vol C Tables 4.2.6.8 and 6.1.1.4'
N N 0.0061 0.0033 'International Tables Vol C Tables 4.2.6.8 and 6.1.1.4'
Cl Cl 0.1484 0.1585 'International Tables Vol C Tables 4.2.6.8 and 6.1.1.4'
Ir Ir -1.4442 7.9887 'International Tables Vol C Tables 4.2.6.8 and 6.1.1.4'

loop_
_geom_angle_atom_site_label_1
_geom_angle_atom_site_label_2
_geom_angle_atom_site_label_3
_geom_angle
C1 Ir1 C29 92.5(4)
C1 Ir1 C28 91.5(4)
C29 Ir1 C28 39.0(4)
C1 Ir1 C24 158.8(4)
C29 Ir1 C24 82.2(4)
C28 Ir1 C24 96.9(4)
C1 Ir1 C25 163.9(4)
C29 Ir1 C25 88.6(4)
C28 Ir1 C25 79.2(4)
C24 Ir1 C25 37.1(4)
C1 Ir1 Cl1 90.1(3)
C29 Ir1 Cl1 158.8(3)
C28 Ir1 Cl1 162.0(3)
C24 Ir1 Cl1 87.9(3)
C25 Ir1 Cl1 94.7(3)
C1 N1 C2 109.4(8)
C1 N1 C4 131.7(8)
C2 N1 C4 118.7(8)
N1 C1 N2 105.1(8)
N1 C1 Ir1 128.1(7)
N2 C1 Ir1 125.8(7)
C32 Ir2 C59 92.9(4)
C32 Ir2 C60 93.8(4)
C59 Ir2 C60 38.2(4)
C32 Ir2 C55 159.1(4)
C59 Ir2 C55 95.4(4)
C60 Ir2 C55 81.1(4)
C32 Ir2 C56 164.4(4)
C59 Ir2 C56 79.5(4)
C60 Ir2 C56 88.5(4)
C55 Ir2 C56 36.5(4)
C32 Ir2 Cl2 89.2(3)
C59 Ir2 Cl2 157.8(3)
C60 Ir2 Cl2 163.5(3)
C55 Ir2 Cl2 90.3(3)
C56 Ir2 Cl2 92.8(3)
C3 N2 C1 108.6(8)
C3 N2 C14 118.9(8)
C1 N2 C14 130.9(8)
C3 C2 N1 108.6(8)
C63 Ir3 C87 93.8(4)
C63 Ir3 C86 94.2(4)
C87 Ir3 C86 38.5(4)
C63 Ir3 C91 159.9(4)
C87 Ir3 C91 94.8(5)
C86 Ir3 C91 81.5(4)
C63 Ir3 C90 164.3(4)
C87 Ir3 C90 80.4(4)
C86 Ir3 C90 90.3(4)
C91 Ir3 C90 35.8(4)
C63 Ir3 Cl3 90.0(3)
C87 Ir3 Cl3 160.3(3)
C86 Ir3 Cl3 160.3(3)
C91 Ir3 Cl3 88.0(3)
C90 Ir3 Cl3 90.8(3)
C32 N3 C33 110.8(8)
C32 N3 C35 129.7(8)
C33 N3 C35 119.5(8)
C2 C3 N2 108.2(9)
C94 Ir4 C117 92.9(4)
C94 Ir4 C118 93.3(4)
C117 Ir4 C118 39.4(4)
C94 Ir4 C121 162.6(4)
C117 Ir4 C121 92.0(4)
C118 Ir4 C121 80.1(4)
C94 Ir4 C122 161.5(4)
C117 Ir4 C122 80.4(4)
C118 Ir4 C122 92.4(4)
C121 Ir4 C122 35.8(4)
C94 Ir4 Cl4 89.9(3)
C117 Ir4 Cl4 159.8(3)
C118 Ir4 Cl4 160.3(3)
C121 Ir4 Cl4 91.2(3)
C122 Ir4 Cl4 90.7(3)
C34 N4 C32 109.6(8)
C34 N4 C45 119.4(8)
C32 N4 C45 131.0(8)
N1 C4 C5 112.8(7)
N1 C4 C9 109.0(8)
C5 C4 C9 108.9(8)
N1 C4 C10 109.2(8)
C5 C4 C10 107.7(8)
C9 C4 C10 109.1(8)
C64 N5 C63 110.1(8)
C64 N5 C66 119.5(8)
C63 N5 C66 130.4(8)
C4 C5 C6 109.8(8)
C63 N6 C65 109.6(8)
C63 N6 C76 130.1(9)
C65 N6 C76 120.2(8)
C7 C6 C13 109.3(8)
C7 C6 C5 109.3(8)
C13 C6 C5 110.2(9)
C95 N7 C94 110.4(8)
C95 N7 C97 119.3(8)
C94 N7 C97 130.2(8)
C8 C7 C6 110.1(8)
C94 N8 C96 110.5(7)
C94 N8 C107 130.4(8)
C96 N8 C107 119.0(7)
C7 C8 C12 111.0(9)
C7 C8 C9 108.4(8)
C12 C8 C9 108.7(8)
C4 C9 C8 110.1(8)
C11 C10 C4 109.4(8)
C12 C11 C13 110.4(9)
C12 C11 C10 109.6(8)
C13 C11 C10 109.9(8)
C11 C12 C8 110.0(8)
C11 C13 C6 108.2(9)
N2 C14 C20 107.7(8)
N2 C14 C15 107.9(8)
C20 C14 C15 109.9(8)
N2 C14 C19 116.3(8)
C20 C14 C19 107.9(8)
C15 C14 C19 107.0(8)
C14 C15 C16 110.3(8)
C22 C16 C17 110.0(9)
C22 C16 C15 109.3(9)
C17 C16 C15 108.7(9)
C16 C17 C18 109.8(9)
C19 C18 C17 109.5(9)
C19 C18 C23 110.0(9)
C17 C18 C23 109.5(9)
C18 C19 C14 110.6(8)
C21 C20 C14 110.2(8)
C20 C21 C22 110.2(8)
C20 C21 C23 108.9(8)
C22 C21 C23 108.2(9)
C16 C22 C21 110.9(8)
C18 C23 C21 109.4(8)
C25 C24 C31 123.9(10)
C25 C24 Ir1 72.6(6)
C31 C24 Ir1 109.3(7)
C24 C25 C26 124.3(10)
C24 C25 Ir1 70.3(6)
C26 C25 Ir1 114.2(7)
C25 C26 C27 110.8(8)
C28 C27 C26 112.6(8)
C29 C28 C27 126.8(9)
C29 C28 Ir1 69.7(6)
C27 C28 Ir1 112.5(7)
C28 C29 C30 124.0(10)
C28 C29 Ir1 71.3(6)
C30 C29 Ir1 114.0(7)
C29 C30 C31 112.7(8)
C24 C31 C30 113.1(8)
N3 C32 N4 103.6(8)
N3 C32 Ir2 129.6(7)
N4 C32 Ir2 126.7(7)
C34 C33 N3 107.9(9)
C33 C34 N4 108.0(9)
C40 C35 N3 114.3(8)
C40 C35 C41 111.2(9)
N3 C35 C41 106.2(8)
C40 C35 C36 108.5(8)
N3 C35 C36 108.6(8)
C41 C35 C36 107.8(8)
C37 C36 C35 108.5(9)
C38 C37 C44 110.6(10)
C38 C37 C36 111.8(10)
C44 C37 C36 109.2(10)
C37 C38 C39 108.4(9)
C43 C39 C38 110.3(9)
C43 C39 C40 108.0(9)
C38 C39 C40 108.5(9)
C35 C40 C39 110.3(8)
C35 C41 C42 109.3(9)
C43 C42 C44 110.1(10)
C43 C42 C41 107.9(9)
C44 C42 C41 109.7(9)
C39 C43 C42 110.8(9)
C37 C44 C42 109.4(9)
C51 C45 N4 112.7(8)
C51 C45 C50 110.1(8)
N4 C45 C50 108.7(7)
C51 C45 C46 107.9(8)
N4 C45 C46 110.5(8)
C50 C45 C46 106.8(8)
C47 C46 C45 109.1(8)
C48 C47 C53 111.3(9)
C48 C47 C46 108.8(8)
C53 C47 C46 110.6(8)
C47 C48 C49 110.3(8)
C54 C49 C48 110.9(9)
C54 C49 C50 108.1(8)
C48 C49 C50 108.0(8)
C45 C50 C49 111.1(8)
C45 C51 C52 112.1(8)
C54 C52 C53 110.1(8)
C54 C52 C51 108.0(9)
C53 C52 C51 107.9(8)
C47 C53 C52 108.8(9)
C49 C54 C52 110.5(9)
C56 C55 C62 125.2(11)
C56 C55 Ir2 73.5(6)
C62 C55 Ir2 111.4(7)
C55 C56 C57 124.0(11)
C55 C56 Ir2 70.0(6)
C57 C56 Ir2 113.3(8)
C58 C57 C56 112.6(9)
C59 C58 C57 114.6(9)
C60 C59 C58 124.6(9)
C60 C59 Ir2 71.0(6)
C58 C59 Ir2 112.5(8)
C59 C60 C61 124.2(9)
C59 C60 Ir2 70.8(6)
C61 C60 Ir2 113.2(7)
C60 C61 C62 115.6(9)
C61 C62 C55 110.7(9)
N6 C63 N5 103.8(8)
N6 C63 Ir3 128.3(7)
N5 C63 Ir3 127.9(7)
C65 C64 N5 108.7(9)
C64 C65 N6 107.7(9)
N5 C66 C67 113.3(8)
N5 C66 C72 107.7(8)
C67 C66 C72 110.4(9)
N5 C66 C71 110.3(8)
C67 C66 C71 105.4(9)
C72 C66 C71 109.7(9)
C66 C67 C68 111.3(9)
C69 C68 C75 112.0(10)
C69 C68 C67 105.8(10)
C75 C68 C67 107.8(10)
C68 C69 C70 110.9(9)
C74 C70 C69 111.2(9)
C74 C70 C71 107.7(9)
C69 C70 C71 107.6(9)
C70 C71 C66 110.8(9)
C66 C72 C73 109.5(9)
C74 C73 C75 110.3(10)
C74 C73 C72 108.2(9)
C75 C73 C72 107.4(9)
C70 C74 C73 112.5(9)
C68 C75 C73 111.6(9)
C81 C76 N6 109.8(9)
C81 C76 C77 112.6(12)
N6 C76 C77 108.6(10)
C81 C76 C83 105.5(11)
N6 C76 C83 111.7(9)
C77 C76 C83 108.7(11)
C76 C77 C78 107.6(10)
C79 C78 C85 120.4(13)
C79 C78 C77 96.4(11)
C85 C78 C77 92.1(11)
C78 C79 C80 119.6(12)
C79 C80 C82 119.9(12)
C79 C80 C81 94.1(11)
C82 C80 C81 93.7(11)
C76 C81 C80 112.7(10)
C84 C82 C80 117.4(12)
C76 C83 C84 110.6(11)
C82 C84 C85 120.7(12)
C82 C84 C83 96.4(12)
C85 C84 C83 97.9(12)
C84 C85 C78 116.8(12)
C87 C86 C93 122.3(10)
C87 C86 Ir3 69.0(6)
C93 C86 Ir3 112.7(7)
C86 C87 C88 126.8(10)
C86 C87 Ir3 72.5(6)
C88 C87 Ir3 114.7(8)
C87 C88 C89 111.9(11)
C88 C89 C90 115.0(11)
C91 C90 C89 122.5(12)
C91 C90 Ir3 71.0(6)
C89 C90 Ir3 110.8(8)
C90 C91 C92 126.5(12)
C90 C91 Ir3 73.2(7)
C92 C91 Ir3 109.7(7)
C91 C92 C93 115.4(10)
C92 C93 C86 113.3(9)
N8 C94 N7 103.9(8)
N8 C94 Ir4 129.4(7)
N7 C94 Ir4 126.2(7)
C96 C95 N7 107.3(8)
C95 C96 N8 107.8(8)
N7 C97 C98 108.8(8)
N7 C97 C102 113.7(7)
C98 C97 C102 108.9(8)
N7 C97 C105 107.6(7)
C98 C97 C105 108.7(8)
C102 C97 C105 109.1(8)
C97 C98 C99 110.6(8)
C100 C99 C104 109.5(8)
C100 C99 C98 109.3(8)
C104 C99 C98 108.0(8)
C99 C100 C101 110.2(8)
C106 C101 C102 108.8(9)
C106 C101 C100 109.4(9)
C102 C101 C100 109.0(9)
C101 C102 C97 110.5(8)
C106 C103 C104 109.9(9)
C106 C103 C105 109.8(9)
C104 C103 C105 109.7(8)
C103 C104 C99 110.3(8)
C103 C105 C97 108.5(8)
C103 C106 C101 110.1(9)
C112 C107 N8 108.8(8)
C112 C107 C108 108.0(8)
N8 C107 C108 110.5(7)
C112 C107 C116 110.6(8)
N8 C107 C116 109.3(7)
C108 C107 C116 109.6(8)
C107 C108 C109 108.6(8)
C114 C109 C108 109.7(8)
C114 C109 C110 111.7(8)
C108 C109 C110 108.9(9)
C111 C110 C109 108.1(9)
C115 C111 C112 108.2(8)
C115 C111 C110 110.0(9)
C112 C111 C110 109.5(9)
C107 C112 C111 110.7(8)
C114 C113 C116 109.6(8)
C114 C113 C115 110.3(9)
C116 C113 C115 109.0(9)
C113 C114 C109 107.6(9)
C111 C115 C113 111.0(9)
C113 C116 C107 109.2(8)
C118 C117 C124 121.6(9)
C118 C117 Ir4 71.4(6)
C124 C117 Ir4 113.0(7)
C117 C118 C119 125.8(10)
C117 C118 Ir4 69.2(5)
C119 C118 Ir4 113.2(7)
C118 C119 C120 115.7(9)
C119 C120 C121 114.1(10)
C122 C121 C120 123.6(11)
C122 C121 Ir4 72.9(6)
C120 C121 Ir4 114.0(7)
C121 C122 C123 125.8(12)
C121 C122 Ir4 71.3(6)
C123 C122 Ir4 112.0(7)
C122 C123 C124 115.8(10)
C123 C124 C117 116.2(9)
Cl6 C150 Cl5 112.0(6)
Cl18 C151 Cl7 112.2(10)
Cl10 C152 Cl9 111.7(7)
Cl12 C153 Cl11 111.7(6)
Cl14 C154 Cl13 111.8(7)
Cl16 C155 Cl15 115.0(7)

loop_
_geom_bond_atom_site_label_1
_geom_bond_atom_site_label_2
_geom_bond_distance
Ir1 C1 2.065(9)
Ir1 C29 2.098(11)
Ir1 C28 2.120(10)
Ir1 C24 2.165(10)
Ir1 C25 2.194(10)
Ir1 Cl1 2.394(3)
N1 C1 1.355(13)
N1 C2 1.387(12)
N1 C4 1.503(13)
C1 N2 1.386(13)
Ir2 C32 2.073(9)
Ir2 C59 2.120(10)
Ir2 C60 2.123(9)
Ir2 C55 2.146(10)
Ir2 C56 2.190(11)
Ir2 Cl2 2.399(3)
N2 C3 1.389(12)
N2 C14 1.491(13)
C2 C3 1.299(14)
Ir3 C63 2.058(10)
Ir3 C87 2.104(11)
Ir3 C86 2.150(10)
Ir3 C91 2.165(10)
Ir3 C90 2.192(11)
Ir3 Cl3 2.381(3)
N3 C32 1.359(13)
N3 C33 1.391(13)
N3 C35 1.519(13)
Ir4 C94 2.061(9)
Ir4 C117 2.114(9)
Ir4 C118 2.143(10)
Ir4 C121 2.152(10)
Ir4 C122 2.171(10)
Ir4 Cl4 2.386(2)
N4 C34 1.389(13)
N4 C32 1.396(13)
N4 C45 1.514(13)
C4 C5 1.531(14)
C4 C9 1.548(14)
C4 C10 1.551(14)
Cl5 C150 1.770(12)
N5 C64 1.373(13)
N5 C63 1.398(13)
N5 C66 1.496(14)
C5 C6 1.542(14)
Cl6 C150 1.728(12)
N6 C63 1.374(13)
N6 C65 1.409(13)
N6 C76 1.498(14)
C6 C7 1.525(15)
C6 C13 1.539(15)
Cl7 C151 1.764(16)
N7 C95 1.386(12)
N7 C94 1.406(13)
N7 C97 1.508(13)
C7 C8 1.503(15)
N8 C94 1.350(12)
N8 C96 1.414(12)
N8 C107 1.513(12)
C8 C12 1.526(14)
C8 C9 1.538(14)
Cl9 C152 1.745(12)
Cl10 C152 1.722(11)
C10 C11 1.548(14)
Cl11 C153 1.761(11)
C11 C12 1.501(14)
C11 C13 1.525(15)
Cl12 C153 1.742(11)
Cl13 C154 1.764(12)
Cl14 C154 1.725(13)
C14 C20 1.533(14)
C14 C15 1.533(14)
C14 C19 1.539(14)
Cl15 C155 1.748(13)
C15 C16 1.540(15)
Cl16 C155 1.746(13)
C16 C22 1.489(15)
C16 C17 1.505(15)
C17 C18 1.510(15)
Cl18 C151 1.645(17)
C18 C19 1.513(14)
C18 C23 1.511(14)
C20 C21 1.520(14)
C21 C22 1.524(14)
C21 C23 1.530(14)
C24 C25 1.387(15)
C24 C31 1.513(14)
C25 C26 1.471(16)
C26 C27 1.549(16)
C27 C28 1.472(14)
C28 C29 1.408(15)
C29 C30 1.529(15)
C30 C31 1.543(14)
C33 C34 1.310(14)
C35 C40 1.515(15)
C35 C41 1.538(14)
C35 C36 1.568(14)
C36 C37 1.517(15)
C37 C38 1.507(16)
C37 C44 1.528(17)
C38 C39 1.545(15)
C39 C43 1.533(15)
C39 C40 1.544(14)
C41 C42 1.541(15)
C42 C43 1.524(16)
C42 C44 1.517(16)
C45 C51 1.495(13)
C45 C50 1.530(13)
C45 C46 1.554(14)
C46 C47 1.548(14)
C47 C48 1.496(14)
C47 C53 1.496(15)
C48 C49 1.514(14)
C49 C54 1.502(14)
C49 C50 1.542(14)
C51 C52 1.541(14)
C52 C54 1.534(15)
C52 C53 1.542(14)
C55 C56 1.358(16)
C55 C62 1.541(15)
C56 C57 1.502(17)
C57 C58 1.487(17)
C58 C59 1.488(15)
C59 C60 1.389(15)
C60 C61 1.512(15)
C61 C62 1.511(16)
C64 C65 1.314(14)
C66 C67 1.524(15)
C66 C72 1.532(15)
C66 C71 1.553(15)
C67 C68 1.567(16)
C68 C69 1.508(16)
C68 C75 1.511(16)
C69 C70 1.511(17)
C70 C74 1.504(15)
C70 C71 1.539(15)
C72 C73 1.566(16)
C73 C74 1.507(16)
C73 C75 1.517(17)
C76 C81 1.485(17)
C76 C77 1.497(17)
C76 C83 1.556(18)
C77 C78 1.81(2)
C78 C79 1.417(18)
C78 C85 1.471(18)
C79 C80 1.440(18)
C80 C82 1.459(18)
C80 C81 1.722(18)
C82 C84 1.439(19)
C83 C84 1.64(2)
C84 C85 1.453(19)
C86 C87 1.405(15)
C86 C93 1.526(15)
C87 C88 1.487(17)
C88 C89 1.501(17)
C89 C90 1.540(18)
C90 C91 1.340(16)
C91 C92 1.493(16)
C92 C93 1.510(18)
C95 C96 1.325(13)
C97 C98 1.539(14)
C97 C102 1.549(14)
C97 C105 1.562(14)
C98 C99 1.544(13)
C99 C100 1.526(15)
C99 C104 1.540(14)
C100 C101 1.547(15)
C101 C106 1.534(15)
C101 C102 1.528(14)
C103 C106 1.526(15)
C103 C104 1.523(15)
C103 C105 1.540(14)
C107 C112 1.515(14)
C107 C108 1.538(14)
C107 C116 1.540(14)
C108 C109 1.553(14)
C109 C114 1.558(15)
C109 C110 1.543(16)
C110 C111 1.528(16)
C111 C115 1.515(15)
C111 C112 1.535(14)
C113 C114 1.521(15)
C113 C116 1.530(14)
C113 C115 1.543(15)
C117 C118 1.436(14)
C117 C124 1.492(15)
C118 C119 1.496(16)
C119 C120 1.492(16)
C120 C121 1.512(15)
C121 C122 1.328(14)
C122 C123 1.460(16)
C123 C124 1.471(18)
